data_7250007
loop_
_publ_author_name
'Mou, Wen-Long'
'Fan, Si-Jie'
'Wang, Ying-Long'
'Wang, Guo'
'Hu, Fu-Zhen'
'Guo, Gui-Xiong'
'Han, Hong-Liang'
'Xin, Xiu-Lan'
'Liu, Jian-Ming'
'Yang, Yu-Ping'
'Li, Zhong-Feng'
'Jin, Qiong-Hua'

_publ_section_title
;
 Synthesis, characterization, and green to orange luminescence properties
 of copper(i) complexes with 3-bdppmapy ligand-containing phenanthroline
 and its derivatives
;
_journal_issue 14
_journal_name_full CrystEngComm
_journal_page_first 2086
_journal_page_last 2100
_journal_paper_doi 10.1039/D4CE01324G
_journal_volume 27
_journal_year 2025
_chemical_formula_moiety 'C43 H36 Cu N4 P2, Cl O4, C H4 O'
_chemical_formula_sum 'C44 H40 Cl Cu N4 O5 P2'
_chemical_formula_weight 865.73
_space_group_crystal_system triclinic
_space_group_IT_number 2
_space_group_name_Hall '-P 1'
_space_group_name_H-M_alt 'P -1'
_atom_sites_solution_hydrogens geom
_audit_creation_date 2024-09-26
_audit_creation_method
;
Olex2 1.5-alpha
(compiled 2024.02.16 svn.r378c4104 for OlexSys, GUI svn.r6928)
;
_audit_update_record
;
2024-10-21 deposited with the CCDC.	2025-02-18 downloaded from the CCDC.
;
_cell_angle_alpha 88.363(3)
_cell_angle_beta 74.601(2)
_cell_angle_gamma 88.134(3)
_cell_formula_units_Z 2
_cell_length_a 11.6848(11)
_cell_length_b 12.8101(12)
_cell_length_c 14.4714(13)
_cell_measurement_reflns_used 2341
_cell_measurement_temperature 298(2)
_cell_measurement_theta_max 25.502
_cell_measurement_theta_min 2.378
_cell_volume 2086.8(3)
_computing_cell_refinement 'Bruker SMART'
_computing_data_collection 'Bruker SMART'
_computing_data_reduction 'Bruker SHELXTL'
_computing_molecular_graphics 'Olex2 1.5-alpha (Dolomanov et al., 2009)'
_computing_publication_material 'Olex2 1.5-alpha (Dolomanov et al., 2009)'
_computing_structure_refinement 'SHELXL 2018/3 (Sheldrick, 2015)'
_computing_structure_solution 'SHELXS-97 (Sheldrick, 1990)'
_diffrn_ambient_temperature 298.15
_diffrn_measured_fraction_theta_full 0.981
_diffrn_measured_fraction_theta_max 0.981
_diffrn_measurement_device_type 'CCD area detector'
_diffrn_measurement_method 'phi and omega scans'
_diffrn_radiation_type MoK\a
_diffrn_radiation_wavelength 0.71073
_diffrn_reflns_av_R_equivalents 0.0814
_diffrn_reflns_av_unetI/netI 0.1111
_diffrn_reflns_Laue_measured_fraction_full 0.981
_diffrn_reflns_Laue_measured_fraction_max 0.981
_diffrn_reflns_limit_h_max 13
_diffrn_reflns_limit_h_min -13
_diffrn_reflns_limit_k_max 13
_diffrn_reflns_limit_k_min -15
_diffrn_reflns_limit_l_max 16
_diffrn_reflns_limit_l_min -17
_diffrn_reflns_number 10322
_diffrn_reflns_point_group_measured_fraction_full 0.981
_diffrn_reflns_point_group_measured_fraction_max 0.981
_diffrn_reflns_theta_full 25.018
_diffrn_reflns_theta_max 25.018
_diffrn_reflns_theta_min 2.001
_exptl_absorpt_coefficient_mu 0.714
_exptl_absorpt_correction_T_max 0.9320
_exptl_absorpt_correction_T_min 0.8037
_exptl_absorpt_correction_type multi-scan
_exptl_absorpt_process_details sadabs
_exptl_crystal_colour 'clear yellowish yellow'
_exptl_crystal_colour_lustre clear
_exptl_crystal_colour_modifier yellowish
_exptl_crystal_colour_primary yellow
_exptl_crystal_density_diffrn 1.378
_exptl_crystal_density_method 'not measured'
_exptl_crystal_description block
_exptl_crystal_F_000 896
_exptl_crystal_size_max 0.32
_exptl_crystal_size_mid 0.13
_exptl_crystal_size_min 0.1
_refine_diff_density_max 0.662
_refine_diff_density_min -1.068
_refine_diff_density_rms 0.106
_refine_ls_extinction_method none
_refine_ls_goodness_of_fit_ref 0.934
_refine_ls_hydrogen_treatment constr
_refine_ls_matrix_type full
_refine_ls_number_parameters 516
_refine_ls_number_reflns 7218
_refine_ls_number_restraints 7
_refine_ls_restrained_S_all 0.936
_refine_ls_R_factor_all 0.1359
_refine_ls_R_factor_gt 0.0867
_refine_ls_shift/su_max 0.000
_refine_ls_shift/su_mean 0.000
_refine_ls_structure_factor_coef Fsqd
_refine_ls_weighting_details 'w=1/[\s^2^(Fo^2^)+(0.1416P)^2^] where P=(Fo^2^+2Fc^2^)/3'
_refine_ls_weighting_scheme calc
_refine_ls_wR_factor_gt 0.2126
_refine_ls_wR_factor_ref 0.2433
_reflns_Friedel_coverage 0.000
_reflns_number_gt 3991
_reflns_number_total 7218
_reflns_threshold_expression 'I > 2\s(I)'
_cod_data_source_file d4ce01324g2.cif
_cod_data_source_block 220414e
_cod_depositor_comments 'Adding full bibliography for 7250002--7250009.cif.'
_cod_database_code 7250007
_shelx_shelxl_version_number 2018/3
_shelx_space_group_comment
;
The symmetry employed for this shelxl refinement is uniquely defined
by the following loop, which should always be used as a source of
symmetry information in preference to the above space-group names.
They are only intended as comments.
;
_shelx_estimated_absorpt_t_max 0.932
_shelx_estimated_absorpt_t_min 0.804
_olex2_refinement_description
;
1. Fixed Uiso
 At 1.2 times of:
  All C(H) groups, All C(H,H) groups
 At 1.5 times of:
  All C(H,H,H) groups, All O(H) groups
2. Restrained distances
 O5-C44
 1.43 with sigma of 0.01
3. Uiso/Uaniso restraints and constraints
O5 \\sim C44: within 2A with sigma of 0.01 and sigma for terminal atoms of 0.02
within 2A
4.a Secondary CH2 refined with riding coordinates:
 C1(H1A,H1B), C2(H2A,H2B)
4.b Aromatic/amide H refined with riding coordinates:
 C3(H3), C5(H5), C6(H6), C7(H7), C9(H9), C10(H10), C11(H11), C12(H12),
 C13(H13), C15(H15), C16(H16), C17(H17), C18(H18), C19(H19), C21(H21), C22(H22),
  C23(H23), C24(H24), C25(H25), C27(H27), C28(H28), C29(H29), C30(H30),
 C31(H31), C32(H32), C33(H33), C34(H34), C39(H39), C40(H40), C41(H41), C42(H42),
  C43(H43)
4.c Idealised Me refined as rotating group:
 C44(H44A,H44B,H44C)
4.d Idealised tetrahedral OH refined as rotating group:
 O5(H5A)
;
_olex2_submission_special_instructions 'No special instructions were received'

loop_
_space_group_symop_operation_xyz
'x, y, z'
'-x, -y, -z'

loop_
_atom_site_label
_atom_site_type_symbol
_atom_site_fract_x
_atom_site_fract_y
_atom_site_fract_z
_atom_site_U_iso_or_equiv
_atom_site_adp_type
_atom_site_occupancy
_atom_site_site_symmetry_order
_atom_site_calc_flag
_atom_site_refinement_flags_posn
_atom_site_refinement_flags_adp
_atom_site_refinement_flags_occupancy
_atom_site_disorder_assembly
_atom_site_disorder_group
Cu1 Cu 0.18234(7) 0.27470(6) 0.30877(5) 0.0523(3) Uani 1 1 d . . . . .
P1 P 0.26360(14) 0.35062(12) 0.16322(11) 0.0473(4) Uani 1 1 d . . . . .
P2 P 0.23251(15) 0.10228(13) 0.29175(12) 0.0521(5) Uani 1 1 d . . . . .
Cl1 Cl 0.69497(17) 0.29362(14) 0.22383(15) 0.0702(5) Uani 1 1 d . . . . .
N1 N 0.3700(5) 0.1518(4) 0.1102(4) 0.0507(13) Uani 1 1 d . . . . .
N2 N 0.3366(7) 0.1052(5) -0.1329(5) 0.090(2) Uani 1 1 d . . . . .
N3 N 0.2481(5) 0.3327(4) 0.4183(4) 0.0560(14) Uani 1 1 d . . . . .
N4 N 0.0221(5) 0.3051(4) 0.4095(4) 0.0535(13) Uani 1 1 d . . . . .
O1 O 0.5927(5) 0.2318(5) 0.2647(5) 0.1054(19) Uani 1 1 d . . . . .
O2 O 0.6848(6) 0.3236(5) 0.1287(5) 0.111(2) Uani 1 1 d . . . . .
O3 O 0.7993(5) 0.2290(5) 0.2156(5) 0.0988(19) Uani 1 1 d . . . . .
O4 O 0.6980(9) 0.3826(5) 0.2763(6) 0.160(3) Uani 1 1 d . . . . .
O5 O 0.3530(14) 0.2338(8) 0.7051(8) 0.214(5) Uani 1 1 d D U . . .
H5A H 0.328604 0.217966 0.762092 0.322 Uiso 1 1 calc R U . . .
C1 C 0.3972(6) 0.2646(4) 0.1043(4) 0.0524(16) Uani 1 1 d . . . . .
H1A H 0.425851 0.285725 0.037375 0.063 Uiso 1 1 calc R U . . .
H1B H 0.460171 0.275329 0.134891 0.063 Uiso 1 1 calc R U . . .
C2 C 0.3773(6) 0.0963(5) 0.1980(5) 0.0554(16) Uani 1 1 d . . . . .
H2A H 0.438013 0.127070 0.222366 0.066 Uiso 1 1 calc R U . . .
H2B H 0.400295 0.023901 0.183841 0.066 Uiso 1 1 calc R U . . .
C3 C 0.3483(7) 0.1505(6) -0.0529(5) 0.069(2) Uani 1 1 d . . . . .
H3 H 0.354609 0.222752 -0.054603 0.083 Uiso 1 1 calc R U . . .
C4 C 0.3517(5) 0.0982(5) 0.0319(5) 0.0506(15) Uani 1 1 d . . . . .
C5 C 0.3365(6) -0.0100(5) 0.0335(5) 0.0626(18) Uani 1 1 d . . . . .
H5 H 0.338010 -0.049877 0.087927 0.075 Uiso 1 1 calc R U . . .
C6 C 0.3190(7) -0.0573(6) -0.0472(6) 0.072(2) Uani 1 1 d . . . . .
H6 H 0.306054 -0.128691 -0.045732 0.087 Uiso 1 1 calc R U . . .
C7 C 0.3207(7) 0.0004(7) -0.1279(6) 0.077(2) Uani 1 1 d . . . . .
H7 H 0.310661 -0.032886 -0.181418 0.092 Uiso 1 1 calc R U . . .
C8 C 0.3321(6) 0.4800(5) 0.1624(5) 0.0537(16) Uani 1 1 d . . . . .
C9 C 0.4231(7) 0.4895(5) 0.2063(5) 0.0672(19) Uani 1 1 d . . . . .
H9 H 0.456720 0.429426 0.226865 0.081 Uiso 1 1 calc R U . . .
C10 C 0.4662(7) 0.5881(7) 0.2208(6) 0.082(2) Uani 1 1 d . . . . .
H10 H 0.526600 0.593495 0.251153 0.098 Uiso 1 1 calc R U . . .
C11 C 0.4147(9) 0.6780(7) 0.1876(6) 0.090(3) Uani 1 1 d . . . . .
H11 H 0.440717 0.743770 0.197041 0.108 Uiso 1 1 calc R U . . .
C12 C 0.3269(9) 0.6695(6) 0.1418(7) 0.089(3) Uani 1 1 d . . . . .
H12 H 0.295046 0.729220 0.119061 0.107 Uiso 1 1 calc R U . . .
C13 C 0.2845(7) 0.5702(5) 0.1288(5) 0.0678(19) Uani 1 1 d . . . . .
H13 H 0.224758 0.565008 0.097765 0.081 Uiso 1 1 calc R U . . .
C14 C 0.1816(6) 0.3665(5) 0.0706(4) 0.0518(15) Uani 1 1 d . . . . .
C15 C 0.0625(6) 0.3367(5) 0.0927(5) 0.0596(17) Uani 1 1 d . . . . .
H15 H 0.024321 0.313030 0.154200 0.072 Uiso 1 1 calc R U . . .
C16 C 0.0015(7) 0.3430(6) 0.0208(6) 0.072(2) Uani 1 1 d . . . . .
H16 H -0.077347 0.323552 0.035093 0.086 Uiso 1 1 calc R U . . .
C17 C 0.0568(8) 0.3773(6) -0.0693(6) 0.078(2) Uani 1 1 d . . . . .
H17 H 0.015614 0.380240 -0.116204 0.094 Uiso 1 1 calc R U . . .
C18 C 0.1747(7) 0.4081(6) -0.0920(6) 0.076(2) Uani 1 1 d . . . . .
H18 H 0.211773 0.431979 -0.153657 0.091 Uiso 1 1 calc R U . . .
C19 C 0.2361(7) 0.4027(5) -0.0220(5) 0.0652(19) Uani 1 1 d . . . . .
H19 H 0.314579 0.423471 -0.037040 0.078 Uiso 1 1 calc R U . . .
C20 C 0.1349(6) 0.0174(4) 0.2477(4) 0.0504(15) Uani 1 1 d . . . . .
C21 C 0.1288(7) -0.0913(5) 0.2677(6) 0.069(2) Uani 1 1 d . . . . .
H21 H 0.172563 -0.122771 0.306435 0.083 Uiso 1 1 calc R U . . .
C22 C 0.0558(8) -0.1509(6) 0.2281(7) 0.094(3) Uani 1 1 d . . . . .
H22 H 0.051289 -0.222330 0.241232 0.112 Uiso 1 1 calc R U . . .
C23 C -0.0094(8) -0.1059(6) 0.1702(6) 0.085(2) Uani 1 1 d . . . . .
H23 H -0.056515 -0.146783 0.143748 0.102 Uiso 1 1 calc R U . . .
C24 C -0.0040(7) 0.0022(6) 0.1515(6) 0.077(2) Uani 1 1 d . . . . .
H24 H -0.047747 0.033631 0.112687 0.093 Uiso 1 1 calc R U . . .
C25 C 0.0667(6) 0.0614(5) 0.1910(5) 0.0621(18) Uani 1 1 d . . . . .
H25 H 0.068590 0.133190 0.179254 0.075 Uiso 1 1 calc R U . . .
C26 C 0.2606(7) 0.0311(5) 0.3960(5) 0.0663(19) Uani 1 1 d . . . . .
C27 C 0.1723(9) 0.0392(7) 0.4824(6) 0.094(3) Uani 1 1 d . . . . .
H27 H 0.103376 0.078788 0.485073 0.113 Uiso 1 1 calc R U . . .
C28 C 0.1878(13) -0.0125(9) 0.5648(7) 0.127(4) Uani 1 1 d . . . . .
H28 H 0.128123 -0.009228 0.621935 0.153 Uiso 1 1 calc R U . . .
C29 C 0.2936(14) -0.0694(10) 0.5613(9) 0.128(5) Uani 1 1 d . . . . .
H29 H 0.304156 -0.103376 0.616206 0.154 Uiso 1 1 calc R U . . .
C30 C 0.3794(12) -0.0750(8) 0.4789(9) 0.126(4) Uani 1 1 d . . . . .
H30 H 0.449938 -0.111464 0.477454 0.151 Uiso 1 1 calc R U . . .
C31 C 0.3641(9) -0.0269(7) 0.3959(7) 0.096(3) Uani 1 1 d . . . . .
H31 H 0.423741 -0.033228 0.339079 0.116 Uiso 1 1 calc R U . . .
C32 C 0.3615(7) 0.3442(6) 0.4224(6) 0.074(2) Uani 1 1 d . . . . .
H32 H 0.423182 0.320663 0.371840 0.088 Uiso 1 1 calc R U . . .
C33 C 0.3890(9) 0.3905(7) 0.5003(7) 0.095(3) Uani 1 1 d . . . . .
H33 H 0.467944 0.397095 0.500551 0.114 Uiso 1 1 calc R U . . .
C34 C 0.3014(10) 0.4254(6) 0.5750(7) 0.093(3) Uani 1 1 d . . . . .
H34 H 0.320155 0.457328 0.625775 0.112 Uiso 1 1 calc R U . . .
C35 C 0.1803(8) 0.4134(5) 0.5760(5) 0.072(2) Uani 1 1 d . . . . .
C36 C 0.1586(7) 0.3657(4) 0.4946(4) 0.0554(17) Uani 1 1 d . . . . .
C37 C 0.0380(6) 0.3496(4) 0.4916(4) 0.0537(16) Uani 1 1 d . . . . .
C38 C -0.0569(7) 0.3790(5) 0.5700(5) 0.067(2) Uani 1 1 d . . . . .
C39 C -0.1713(9) 0.3599(7) 0.5639(7) 0.093(3) Uani 1 1 d . . . . .
H39 H -0.236110 0.378655 0.614134 0.111 Uiso 1 1 calc R U . . .
C40 C -0.1895(7) 0.3139(7) 0.4849(8) 0.098(3) Uani 1 1 d . . . . .
H40 H -0.265903 0.300098 0.481608 0.117 Uiso 1 1 calc R U . . .
C41 C -0.0891(6) 0.2875(6) 0.4077(6) 0.073(2) Uani 1 1 d . . . . .
H41 H -0.101800 0.256771 0.354010 0.088 Uiso 1 1 calc R U . . .
C42 C 0.0835(10) 0.4468(6) 0.6518(5) 0.081(2) Uani 1 1 d . . . . .
H42 H 0.098201 0.480894 0.703204 0.098 Uiso 1 1 calc R U . . .
C43 C -0.0279(10) 0.4305(6) 0.6509(5) 0.084(3) Uani 1 1 d . . . . .
H43 H -0.089427 0.452143 0.702535 0.101 Uiso 1 1 calc R U . . .
C44 C 0.299(2) 0.1731(13) 0.6520(12) 0.255(8) Uani 1 1 d D U . . .
H44A H 0.323645 0.101405 0.656178 0.383 Uiso 1 1 calc R U . . .
H44B H 0.320939 0.196559 0.586154 0.383 Uiso 1 1 calc R U . . .
H44C H 0.214094 0.179431 0.676743 0.383 Uiso 1 1 calc R U . . .

loop_
_atom_site_aniso_label
_atom_site_aniso_U_11
_atom_site_aniso_U_22
_atom_site_aniso_U_33
_atom_site_aniso_U_23
_atom_site_aniso_U_13
_atom_site_aniso_U_12
Cu1 0.0524(5) 0.0486(5) 0.0500(5) -0.0131(3) -0.0017(4) -0.0041(4)
P1 0.0456(10) 0.0423(9) 0.0488(9) -0.0085(7) -0.0026(7) -0.0026(7)
P2 0.0532(11) 0.0451(9) 0.0542(10) -0.0052(7) -0.0067(8) -0.0033(8)
Cl1 0.0636(12) 0.0576(10) 0.0922(14) -0.0158(9) -0.0239(10) -0.0012(9)
N1 0.054(3) 0.039(3) 0.057(3) -0.010(2) -0.010(3) 0.000(2)
N2 0.130(7) 0.078(5) 0.066(4) -0.015(3) -0.032(4) -0.001(4)
N3 0.060(4) 0.049(3) 0.058(3) -0.016(2) -0.010(3) -0.006(3)
N4 0.049(3) 0.045(3) 0.062(3) -0.003(2) -0.006(3) -0.001(2)
O1 0.065(4) 0.103(4) 0.134(5) -0.007(4) 0.000(4) -0.014(3)
O2 0.114(5) 0.129(5) 0.098(5) 0.004(4) -0.046(4) 0.011(4)
O3 0.061(4) 0.105(5) 0.131(5) -0.003(4) -0.030(3) 0.018(3)
O4 0.237(10) 0.091(5) 0.180(7) -0.066(5) -0.098(7) 0.008(5)
O5 0.379(15) 0.140(8) 0.180(9) 0.058(7) -0.165(10) -0.115(8)
C1 0.058(4) 0.049(4) 0.046(3) -0.010(3) -0.004(3) -0.012(3)
C2 0.047(4) 0.053(4) 0.063(4) -0.005(3) -0.008(3) 0.004(3)
C3 0.088(6) 0.056(4) 0.062(5) -0.019(3) -0.015(4) -0.004(4)
C4 0.042(4) 0.048(4) 0.058(4) -0.014(3) -0.005(3) -0.001(3)
C5 0.061(4) 0.048(4) 0.071(5) -0.015(3) -0.004(4) 0.003(3)
C6 0.072(5) 0.053(4) 0.086(6) -0.024(4) -0.006(4) -0.009(4)
C7 0.082(6) 0.082(6) 0.070(5) -0.032(4) -0.022(4) 0.002(4)
C8 0.047(4) 0.043(4) 0.063(4) -0.010(3) 0.000(3) -0.001(3)
C9 0.073(5) 0.052(4) 0.076(5) -0.011(3) -0.019(4) -0.007(4)
C10 0.068(5) 0.075(6) 0.094(6) -0.030(4) -0.003(4) -0.023(4)
C11 0.085(7) 0.061(5) 0.104(7) -0.020(5) 0.016(5) -0.020(5)
C12 0.096(7) 0.043(4) 0.113(7) -0.001(4) -0.002(6) 0.001(4)
C13 0.065(5) 0.054(4) 0.075(5) -0.009(3) -0.001(4) -0.002(4)
C14 0.050(4) 0.045(3) 0.056(4) -0.006(3) -0.007(3) -0.002(3)
C15 0.053(4) 0.057(4) 0.067(4) -0.006(3) -0.012(3) 0.002(3)
C16 0.050(4) 0.073(5) 0.092(6) -0.006(4) -0.018(4) -0.009(4)
C17 0.075(6) 0.080(5) 0.087(6) -0.006(4) -0.034(5) 0.002(4)
C18 0.082(6) 0.079(5) 0.065(5) -0.005(4) -0.017(4) 0.003(4)
C19 0.059(5) 0.071(5) 0.057(4) 0.006(3) -0.003(4) -0.004(4)
C20 0.052(4) 0.038(3) 0.056(4) -0.008(3) -0.005(3) -0.002(3)
C21 0.071(5) 0.046(4) 0.094(6) -0.007(4) -0.026(4) 0.002(4)
C22 0.098(7) 0.043(4) 0.147(9) -0.006(5) -0.045(6) -0.010(4)
C23 0.080(6) 0.069(5) 0.114(7) -0.024(5) -0.036(5) -0.011(4)
C24 0.068(5) 0.075(5) 0.092(6) -0.014(4) -0.028(4) 0.003(4)
C25 0.064(5) 0.038(3) 0.087(5) -0.008(3) -0.024(4) 0.000(3)
C26 0.074(5) 0.058(4) 0.069(5) 0.002(3) -0.021(4) -0.012(4)
C27 0.099(7) 0.103(7) 0.069(6) 0.006(5) -0.004(5) -0.001(5)
C28 0.181(13) 0.134(10) 0.056(6) 0.024(6) -0.013(7) -0.036(9)
C29 0.175(14) 0.120(9) 0.113(10) 0.054(8) -0.078(10) -0.050(9)
C30 0.130(10) 0.118(9) 0.143(10) 0.069(8) -0.067(9) -0.023(7)
C31 0.090(7) 0.101(7) 0.099(7) 0.024(5) -0.028(5) -0.010(6)
C32 0.066(5) 0.084(5) 0.071(5) -0.013(4) -0.016(4) -0.014(4)
C33 0.095(7) 0.086(6) 0.120(8) -0.017(6) -0.056(6) -0.008(5)
C34 0.130(9) 0.068(5) 0.102(7) -0.027(5) -0.064(7) 0.001(5)
C35 0.112(7) 0.045(4) 0.062(5) -0.008(3) -0.030(5) 0.007(4)
C36 0.079(5) 0.033(3) 0.050(4) -0.001(3) -0.010(3) -0.010(3)
C37 0.066(5) 0.032(3) 0.055(4) -0.003(3) -0.002(3) 0.004(3)
C38 0.070(5) 0.043(4) 0.067(5) 0.003(3) 0.015(4) 0.011(3)
C39 0.091(7) 0.068(5) 0.089(6) 0.011(5) 0.025(5) 0.018(5)
C40 0.050(5) 0.072(6) 0.150(9) 0.012(6) 0.008(5) -0.001(4)
C41 0.048(4) 0.070(5) 0.092(6) -0.017(4) -0.001(4) 0.001(4)
C42 0.119(8) 0.061(5) 0.056(5) -0.017(4) -0.009(5) 0.019(5)
C43 0.126(8) 0.057(5) 0.046(4) -0.006(3) 0.015(5) 0.022(5)
C44 0.40(2) 0.173(13) 0.224(15) 0.050(12) -0.133(15) -0.090(14)

loop_
_atom_type_symbol
_atom_type_description
_atom_type_scat_dispersion_real
_atom_type_scat_dispersion_imag
_atom_type_scat_source
C C 0.0033 0.0016 'International Tables Vol C Tables 4.2.6.8 and 6.1.1.4'
H H 0.0000 0.0000 'International Tables Vol C Tables 4.2.6.8 and 6.1.1.4'
N N 0.0061 0.0033 'International Tables Vol C Tables 4.2.6.8 and 6.1.1.4'
O O 0.0106 0.0060 'International Tables Vol C Tables 4.2.6.8 and 6.1.1.4'
P P 0.1023 0.0942 'International Tables Vol C Tables 4.2.6.8 and 6.1.1.4'
Cl Cl 0.1484 0.1585 'International Tables Vol C Tables 4.2.6.8 and 6.1.1.4'
Cu Cu 0.3201 1.2651 'International Tables Vol C Tables 4.2.6.8 and 6.1.1.4'

loop_
_geom_angle_atom_site_label_1
_geom_angle_atom_site_label_2
_geom_angle_atom_site_label_3
_geom_angle
_geom_angle_site_symmetry_1
_geom_angle_site_symmetry_3
_geom_angle_publ_flag
P2 Cu1 P1 105.59(6) . . ?
N3 Cu1 P1 113.08(15) . . ?
N3 Cu1 P2 108.73(15) . . ?
N4 Cu1 P1 130.76(15) . . ?
N4 Cu1 P2 114.03(14) . . ?
N4 Cu1 N3 81.0(2) . . ?
C1 P1 Cu1 105.8(2) . . ?
C8 P1 Cu1 117.0(2) . . ?
C8 P1 C1 102.0(3) . . ?
C14 P1 Cu1 122.2(2) . . ?
C14 P1 C1 103.7(3) . . ?
C14 P1 C8 103.5(3) . . ?
C2 P2 Cu1 105.5(2) . . ?
C20 P2 Cu1 118.2(2) . . ?
C20 P2 C2 104.7(3) . . ?
C26 P2 Cu1 117.4(2) . . ?
C26 P2 C2 104.9(3) . . ?
C26 P2 C20 104.8(3) . . ?
O1 Cl1 O2 104.8(4) . . ?
O3 Cl1 O1 108.5(4) . . ?
O3 Cl1 O2 109.4(4) . . ?
O4 Cl1 O1 112.8(5) . . ?
O4 Cl1 O2 109.9(5) . . ?
O4 Cl1 O3 111.3(5) . . ?
C2 N1 C1 116.0(5) . . ?
C4 N1 C1 122.2(5) . . ?
C4 N1 C2 121.3(5) . . ?
C3 N2 C7 116.9(7) . . ?
C32 N3 Cu1 130.2(5) . . ?
C32 N3 C36 117.8(6) . . ?
C36 N3 Cu1 112.0(4) . . ?
C37 N4 Cu1 112.2(4) . . ?
C41 N4 Cu1 130.7(5) . . ?
C41 N4 C37 117.1(6) . . ?
C44 O5 H5A 109.5 . . ?
P1 C1 H1A 109.0 . . ?
P1 C1 H1B 109.0 . . ?
N1 C1 P1 113.0(4) . . ?
N1 C1 H1A 109.0 . . ?
N1 C1 H1B 109.0 . . ?
H1A C1 H1B 107.8 . . ?
P2 C2 H2A 109.3 . . ?
P2 C2 H2B 109.3 . . ?
N1 C2 P2 111.5(4) . . ?
N1 C2 H2A 109.3 . . ?
N1 C2 H2B 109.3 . . ?
H2A C2 H2B 108.0 . . ?
N2 C3 H3 117.2 . . ?
N2 C3 C4 125.5(7) . . ?
C4 C3 H3 117.2 . . ?
C3 C4 N1 121.4(6) . . ?
C3 C4 C5 115.7(6) . . ?
C5 C4 N1 122.9(6) . . ?
C4 C5 H5 120.3 . . ?
C6 C5 C4 119.4(7) . . ?
C6 C5 H5 120.3 . . ?
C5 C6 H6 119.8 . . ?
C7 C6 C5 120.3(7) . . ?
C7 C6 H6 119.8 . . ?
N2 C7 C6 122.0(7) . . ?
N2 C7 H7 119.0 . . ?
C6 C7 H7 119.0 . . ?
C9 C8 P1 119.4(5) . . ?
C9 C8 C13 118.9(6) . . ?
C13 C8 P1 121.3(5) . . ?
C8 C9 H9 119.1 . . ?
C8 C9 C10 121.9(7) . . ?
C10 C9 H9 119.1 . . ?
C9 C10 H10 121.0 . . ?
C11 C10 C9 117.9(8) . . ?
C11 C10 H10 121.0 . . ?
C10 C11 H11 119.6 . . ?
C12 C11 C10 120.7(8) . . ?
C12 C11 H11 119.6 . . ?
C11 C12 H12 119.8 . . ?
C11 C12 C13 120.4(8) . . ?
C13 C12 H12 119.8 . . ?
C8 C13 C12 120.2(8) . . ?
C8 C13 H13 119.9 . . ?
C12 C13 H13 119.9 . . ?
C15 C14 P1 119.0(5) . . ?
C19 C14 P1 121.8(5) . . ?
C19 C14 C15 119.0(6) . . ?
C14 C15 H15 120.3 . . ?
C14 C15 C16 119.3(6) . . ?
C16 C15 H15 120.3 . . ?
C15 C16 H16 119.7 . . ?
C17 C16 C15 120.7(7) . . ?
C17 C16 H16 119.7 . . ?
C16 C17 H17 119.7 . . ?
C16 C17 C18 120.7(7) . . ?
C18 C17 H17 119.7 . . ?
C17 C18 H18 120.2 . . ?
C19 C18 C17 119.5(7) . . ?
C19 C18 H18 120.2 . . ?
C14 C19 H19 119.6 . . ?
C18 C19 C14 120.8(7) . . ?
C18 C19 H19 119.6 . . ?
C21 C20 P2 122.7(5) . . ?
C25 C20 P2 118.7(4) . . ?
C25 C20 C21 118.6(6) . . ?
C20 C21 H21 120.5 . . ?
C22 C21 C20 119.0(7) . . ?
C22 C21 H21 120.5 . . ?
C21 C22 H22 119.3 . . ?
C23 C22 C21 121.5(7) . . ?
C23 C22 H22 119.3 . . ?
C22 C23 H23 120.4 . . ?
C22 C23 C24 119.3(7) . . ?
C24 C23 H23 120.4 . . ?
C23 C24 H24 120.2 . . ?
C25 C24 C23 119.5(7) . . ?
C25 C24 H24 120.2 . . ?
C20 C25 H25 119.0 . . ?
C24 C25 C20 122.1(6) . . ?
C24 C25 H25 119.0 . . ?
C27 C26 P2 116.6(6) . . ?
C27 C26 C31 118.2(8) . . ?
C31 C26 P2 125.2(6) . . ?
C26 C27 H27 120.1 . . ?
C26 C27 C28 119.8(10) . . ?
C28 C27 H27 120.1 . . ?
C27 C28 H28 120.0 . . ?
C27 C28 C29 119.9(11) . . ?
C29 C28 H28 120.0 . . ?
C28 C29 H29 119.9 . . ?
C30 C29 C28 120.2(10) . . ?
C30 C29 H29 119.9 . . ?
C29 C30 H30 119.7 . . ?
C29 C30 C31 120.7(12) . . ?
C31 C30 H30 119.7 . . ?
C26 C31 H31 119.4 . . ?
C30 C31 C26 121.2(10) . . ?
C30 C31 H31 119.4 . . ?
N3 C32 H32 118.8 . . ?
N3 C32 C33 122.3(8) . . ?
C33 C32 H32 118.8 . . ?
C32 C33 H33 119.8 . . ?
C34 C33 C32 120.3(9) . . ?
C34 C33 H33 119.8 . . ?
C33 C34 H34 119.9 . . ?
C33 C34 C35 120.1(8) . . ?
C35 C34 H34 119.9 . . ?
C34 C35 C36 116.7(8) . . ?
C42 C35 C34 123.6(8) . . ?
C42 C35 C36 119.7(8) . . ?
N3 C36 C35 122.8(7) . . ?
N3 C36 C37 117.6(6) . . ?
C35 C36 C37 119.6(7) . . ?
N4 C37 C36 117.1(6) . . ?
N4 C37 C38 123.2(7) . . ?
C38 C37 C36 119.6(6) . . ?
C37 C38 C43 117.8(8) . . ?
C39 C38 C37 117.2(8) . . ?
C39 C38 C43 125.0(8) . . ?
C38 C39 H39 119.6 . . ?
C40 C39 C38 120.8(8) . . ?
C40 C39 H39 119.6 . . ?
C39 C40 H40 120.6 . . ?
C39 C40 C41 118.9(8) . . ?
C41 C40 H40 120.6 . . ?
N4 C41 C40 122.8(8) . . ?
N4 C41 H41 118.6 . . ?
C40 C41 H41 118.6 . . ?
C35 C42 H42 119.4 . . ?
C43 C42 C35 121.3(8) . . ?
C43 C42 H42 119.4 . . ?
C38 C43 H43 119.1 . . ?
C42 C43 C38 121.8(7) . . ?
C42 C43 H43 119.1 . . ?
O5 C44 H44A 109.5 . . ?
O5 C44 H44B 109.5 . . ?
O5 C44 H44C 109.5 . . ?
H44A C44 H44B 109.5 . . ?
H44A C44 H44C 109.5 . . ?
H44B C44 H44C 109.5 . . ?

loop_
_geom_bond_atom_site_label_1
_geom_bond_atom_site_label_2
_geom_bond_distance
_geom_bond_site_symmetry_2
_geom_bond_publ_flag
Cu1 P1 2.2726(17) . ?
Cu1 P2 2.2700(18) . ?
Cu1 N3 2.098(5) . ?
Cu1 N4 2.078(5) . ?
P1 C1 1.901(6) . ?
P1 C8 1.863(6) . ?
P1 C14 1.846(6) . ?
P2 C2 1.867(6) . ?
P2 C20 1.843(6) . ?
P2 C26 1.839(7) . ?
Cl1 O1 1.437(6) . ?
Cl1 O2 1.452(6) . ?
Cl1 O3 1.431(5) . ?
Cl1 O4 1.394(6) . ?
N1 C1 1.485(7) . ?
N1 C2 1.459(8) . ?
N1 C4 1.408(7) . ?
N2 C3 1.350(9) . ?
N2 C7 1.359(10) . ?
N3 C32 1.355(9) . ?
N3 C36 1.371(8) . ?
N4 C37 1.391(8) . ?
N4 C41 1.332(9) . ?
O5 H5A 0.8200 . ?
O5 C44 1.386(9) . ?
C1 H1A 0.9700 . ?
C1 H1B 0.9700 . ?
C2 H2A 0.9700 . ?
C2 H2B 0.9700 . ?
C3 H3 0.9300 . ?
C3 C4 1.389(9) . ?
C4 C5 1.402(8) . ?
C5 H5 0.9300 . ?
C5 C6 1.396(9) . ?
C6 H6 0.9300 . ?
C6 C7 1.361(10) . ?
C7 H7 0.9300 . ?
C8 C9 1.385(9) . ?
C8 C13 1.396(9) . ?
C9 H9 0.9300 . ?
C9 C10 1.417(9) . ?
C10 H10 0.9300 . ?
C10 C11 1.412(12) . ?
C11 H11 0.9300 . ?
C11 C12 1.371(12) . ?
C12 H12 0.9300 . ?
C12 C13 1.415(10) . ?
C13 H13 0.9300 . ?
C14 C15 1.406(9) . ?
C14 C19 1.396(9) . ?
C15 H15 0.9300 . ?
C15 C16 1.407(9) . ?
C16 H16 0.9300 . ?
C16 C17 1.359(10) . ?
C17 H17 0.9300 . ?
C17 C18 1.396(11) . ?
C18 H18 0.9300 . ?
C18 C19 1.387(10) . ?
C19 H19 0.9300 . ?
C20 C21 1.414(8) . ?
C20 C25 1.385(9) . ?
C21 H21 0.9300 . ?
C21 C22 1.402(10) . ?
C22 H22 0.9300 . ?
C22 C23 1.377(11) . ?
C23 H23 0.9300 . ?
C23 C24 1.404(10) . ?
C24 H24 0.9300 . ?
C24 C25 1.379(9) . ?
C25 H25 0.9300 . ?
C26 C27 1.398(11) . ?
C26 C31 1.398(11) . ?
C27 H27 0.9300 . ?
C27 C28 1.399(12) . ?
C28 H28 0.9300 . ?
C28 C29 1.404(16) . ?
C29 H29 0.9300 . ?
C29 C30 1.340(17) . ?
C30 H30 0.9300 . ?
C30 C31 1.385(12) . ?
C31 H31 0.9300 . ?
C32 H32 0.9300 . ?
C32 C33 1.403(11) . ?
C33 H33 0.9300 . ?
C33 C34 1.352(13) . ?
C34 H34 0.9300 . ?
C34 C35 1.424(12) . ?
C35 C36 1.426(9) . ?
C35 C42 1.415(11) . ?
C36 C37 1.443(9) . ?
C37 C38 1.410(9) . ?
C38 C39 1.392(12) . ?
C38 C43 1.480(11) . ?
C39 H39 0.9300 . ?
C39 C40 1.370(13) . ?
C40 H40 0.9300 . ?
C40 C41 1.427(11) . ?
C41 H41 0.9300 . ?
C42 H42 0.9300 . ?
C42 C43 1.329(11) . ?
C43 H43 0.9300 . ?
C44 H44A 0.9600 . ?
C44 H44B 0.9600 . ?
C44 H44C 0.9600 . ?

loop_
_geom_torsion_atom_site_label_1
_geom_torsion_atom_site_label_2
_geom_torsion_atom_site_label_3
_geom_torsion_atom_site_label_4
_geom_torsion
_geom_torsion_site_symmetry_1
_geom_torsion_site_symmetry_2
_geom_torsion_site_symmetry_3
_geom_torsion_site_symmetry_4
_geom_torsion_publ_flag
Cu1 P1 C8 C9 57.9(6) . . . . ?
Cu1 P1 C8 C13 -114.3(5) . . . . ?
Cu1 P1 C14 C15 4.0(6) . . . . ?
Cu1 P1 C14 C19 -172.9(4) . . . . ?
Cu1 P2 C2 N1 -54.4(5) . . . . ?
Cu1 P2 C20 C21 -155.3(5) . . . . ?
Cu1 P2 C20 C25 26.1(6) . . . . ?
Cu1 P2 C26 C27 52.4(7) . . . . ?
Cu1 P2 C26 C31 -125.4(7) . . . . ?
Cu1 N3 C32 C33 176.3(6) . . . . ?
Cu1 N3 C36 C35 -176.6(5) . . . . ?
Cu1 N3 C36 C37 4.1(7) . . . . ?
Cu1 N4 C37 C36 -0.9(6) . . . . ?
Cu1 N4 C37 C38 179.1(5) . . . . ?
Cu1 N4 C41 C40 179.8(5) . . . . ?
P1 C8 C9 C10 -170.3(6) . . . . ?
P1 C8 C13 C12 170.7(6) . . . . ?
P1 C14 C15 C16 -176.4(5) . . . . ?
P1 C14 C19 C18 176.1(6) . . . . ?
P2 C20 C21 C22 -177.4(6) . . . . ?
P2 C20 C25 C24 176.7(6) . . . . ?
P2 C26 C27 C28 -179.7(7) . . . . ?
P2 C26 C31 C30 177.6(7) . . . . ?
N1 C4 C5 C6 -179.9(6) . . . . ?
N2 C3 C4 N1 176.8(7) . . . . ?
N2 C3 C4 C5 -2.8(11) . . . . ?
N3 C32 C33 C34 0.1(13) . . . . ?
N3 C36 C37 N4 -2.3(8) . . . . ?
N3 C36 C37 C38 177.8(5) . . . . ?
N4 C37 C38 C39 1.2(9) . . . . ?
N4 C37 C38 C43 -176.9(6) . . . . ?
C1 P1 C8 C9 -57.1(6) . . . . ?
C1 P1 C8 C13 130.8(6) . . . . ?
C1 P1 C14 C15 123.1(5) . . . . ?
C1 P1 C14 C19 -53.8(6) . . . . ?
C1 N1 C2 P2 89.2(6) . . . . ?
C1 N1 C4 C3 -5.5(9) . . . . ?
C1 N1 C4 C5 174.2(6) . . . . ?
C2 P2 C20 C21 87.7(6) . . . . ?
C2 P2 C20 C25 -90.9(6) . . . . ?
C2 P2 C26 C27 169.1(6) . . . . ?
C2 P2 C26 C31 -8.6(8) . . . . ?
C2 N1 C1 P1 -85.0(6) . . . . ?
C2 N1 C4 C3 -178.0(6) . . . . ?
C2 N1 C4 C5 1.6(9) . . . . ?
C3 N2 C7 C6 -1.4(12) . . . . ?
C3 C4 C5 C6 -0.2(10) . . . . ?
C4 N1 C1 P1 102.1(6) . . . . ?
C4 N1 C2 P2 -97.8(6) . . . . ?
C4 C5 C6 C7 2.2(11) . . . . ?
C5 C6 C7 N2 -1.5(12) . . . . ?
C7 N2 C3 C4 3.6(12) . . . . ?
C8 P1 C14 C15 -130.7(5) . . . . ?
C8 P1 C14 C19 52.4(6) . . . . ?
C8 C9 C10 C11 -0.9(11) . . . . ?
C9 C8 C13 C12 -1.6(10) . . . . ?
C9 C10 C11 C12 -0.9(12) . . . . ?
C10 C11 C12 C13 1.4(13) . . . . ?
C11 C12 C13 C8 -0.2(12) . . . . ?
C13 C8 C9 C10 2.1(11) . . . . ?
C14 P1 C8 C9 -164.6(5) . . . . ?
C14 P1 C8 C13 23.2(6) . . . . ?
C14 C15 C16 C17 0.2(11) . . . . ?
C15 C14 C19 C18 -0.8(10) . . . . ?
C15 C16 C17 C18 -0.8(12) . . . . ?
C16 C17 C18 C19 0.5(12) . . . . ?
C17 C18 C19 C14 0.3(11) . . . . ?
C19 C14 C15 C16 0.6(10) . . . . ?
C20 P2 C2 N1 71.0(5) . . . . ?
C20 P2 C26 C27 -81.0(6) . . . . ?
C20 P2 C26 C31 101.3(7) . . . . ?
C20 C21 C22 C23 0.3(13) . . . . ?
C21 C20 C25 C24 -1.9(11) . . . . ?
C21 C22 C23 C24 -0.9(14) . . . . ?
C22 C23 C24 C25 0.2(13) . . . . ?
C23 C24 C25 C20 1.2(12) . . . . ?
C25 C20 C21 C22 1.1(11) . . . . ?
C26 P2 C2 N1 -179.0(4) . . . . ?
C26 P2 C20 C21 -22.4(7) . . . . ?
C26 P2 C20 C25 159.0(6) . . . . ?
C26 C27 C28 C29 2.1(16) . . . . ?
C27 C26 C31 C30 -0.1(13) . . . . ?
C27 C28 C29 C30 -0.5(18) . . . . ?
C28 C29 C30 C31 -1.5(19) . . . . ?
C29 C30 C31 C26 1.8(17) . . . . ?
C31 C26 C27 C28 -1.8(13) . . . . ?
C32 N3 C36 C35 1.6(9) . . . . ?
C32 N3 C36 C37 -177.7(6) . . . . ?
C32 C33 C34 C35 1.4(14) . . . . ?
C33 C34 C35 C36 -1.3(12) . . . . ?
C33 C34 C35 C42 179.3(8) . . . . ?
C34 C35 C36 N3 -0.2(10) . . . . ?
C34 C35 C36 C37 179.0(6) . . . . ?
C34 C35 C42 C43 -177.6(8) . . . . ?
C35 C36 C37 N4 178.4(5) . . . . ?
C35 C36 C37 C38 -1.5(9) . . . . ?
C35 C42 C43 C38 -1.4(12) . . . . ?
C36 N3 C32 C33 -1.5(11) . . . . ?
C36 C35 C42 C43 3.0(11) . . . . ?
C36 C37 C38 C39 -178.8(6) . . . . ?
C36 C37 C38 C43 3.0(9) . . . . ?
C37 N4 C41 C40 1.1(10) . . . . ?
C37 C38 C39 C40 0.4(11) . . . . ?
C37 C38 C43 C42 -1.7(10) . . . . ?
C38 C39 C40 C41 -1.2(13) . . . . ?
C39 C38 C43 C42 -179.6(8) . . . . ?
C39 C40 C41 N4 0.5(13) . . . . ?
C41 N4 C37 C36 178.1(6) . . . . ?
C41 N4 C37 C38 -1.9(9) . . . . ?
C42 C35 C36 N3 179.2(6) . . . . ?
C42 C35 C36 C37 -1.6(9) . . . . ?
C43 C38 C39 C40 178.4(7) . . . . ?
